data_4513326
loop_
_publ_author_name
'Sun, Wei'
'Huang, Ya-Xi'
'Nokhrin, Sergiy'
'Pan, Yuanming'
'Mi, Jin-Xiao'

_publ_section_title
;
 Hydrothermal Synthesis of Open-Framework Borophosphates with Tunable
 Micropore Sizes, Crystal Morphologies, and Thermal Stabilities
;
_journal_issue 8
_journal_name_full 'Crystal Growth &amp; Design'
_journal_page_first 3594
_journal_paper_doi 10.1021/cg5017438
_journal_volume 15
_journal_year 2015
_chemical_absolute_configuration ad
_chemical_formula_sum 'B4 H8.52 K2.67 Na1.33 O31.26 P6 V2'
_chemical_formula_weight 974.56
_chemical_melting_point ?
_chemical_name_systematic
;
 ?
;
_space_group_crystal_system cubic
_space_group_IT_number 197
_space_group_name_Hall 'I 2 2 3'
_space_group_name_H-M_alt 'I 2 3'
_symmetry_space_group_name_Hall 'I 2 2 3'
_symmetry_space_group_name_H-M 'I 2 3'
_atom_sites_solution_primary direct
_atom_sites_solution_secondary difmap
_audit_creation_method SHELXL-2013
_cell_angle_alpha 90
_cell_angle_beta 90
_cell_angle_gamma 90
_cell_formula_units_Z 12
_cell_length_a 19.985(2)
_cell_length_b 19.985(2)
_cell_length_c 19.985(2)
_cell_measurement_temperature 173(2)
_cell_volume 7982.0(14)
_computing_cell_refinement
;
CrysAlisPro, Agilent Technologies,
Version 1.171.36.24 (release 03-12-2012 CrysAlis171 .NET)
;
_computing_data_collection
;
CrysAlisPro, Agilent Technologies,
Version 1.171.36.24 (release 03-12-2012 CrysAlis171 .NET)
;
_computing_data_reduction
;
CrysAlisPro, Agilent Technologies,
Version 1.171.36.24 (release 03-12-2012 CrysAlis171 .NET)
;
_computing_molecular_graphics 'SHELXL-2013 (Sheldrick, 2013)'
_computing_publication_material 'SHELXL-2013 (Sheldrick, 2013)'
_computing_structure_refinement 'SHELXL-2013 (Sheldrick, 2013)'
_computing_structure_solution 'SHELXL-2013 (Sheldrick, 2013)'
_diffrn_ambient_temperature 173(2)
_diffrn_detector_area_resol_mean 16.1903
_diffrn_measured_fraction_theta_full 0.995
_diffrn_measured_fraction_theta_max 0.956
_diffrn_measurement_device_type 'Xcalibur, Sapphire3, Gemini ultra'
_diffrn_measurement_method '\w scans'
_diffrn_radiation_type MoK\a
_diffrn_radiation_wavelength 0.71073
_diffrn_reflns_av_R_equivalents 0.0173
_diffrn_reflns_av_unetI/netI 0.0149
_diffrn_reflns_laue_measured_fraction_full 0.995
_diffrn_reflns_laue_measured_fraction_max 0.956
_diffrn_reflns_limit_h_max 12
_diffrn_reflns_limit_h_min -26
_diffrn_reflns_limit_k_max 26
_diffrn_reflns_limit_k_min -28
_diffrn_reflns_limit_l_max 16
_diffrn_reflns_limit_l_min -28
_diffrn_reflns_number 16228
_diffrn_reflns_point_group_measured_fraction_full 0.997
_diffrn_reflns_point_group_measured_fraction_max 0.956
_diffrn_reflns_theta_full 25.242
_diffrn_reflns_theta_max 30.899
_diffrn_reflns_theta_min 3.532
_diffrn_source 'Enhance (Mo) X-ray Source'
_exptl_absorpt_coefficient_mu 1.633
_exptl_absorpt_correction_T_max 1.00000
_exptl_absorpt_correction_T_min 0.92714
_exptl_absorpt_correction_type multi-scan
_exptl_crystal_colour light-blue
_exptl_crystal_density_diffrn 2.433
_exptl_crystal_density_method 'not measured'
_exptl_crystal_description cube
_exptl_crystal_F_000 5759
_exptl_crystal_size_max 0.150
_exptl_crystal_size_mid 0.150
_exptl_crystal_size_min 0.150
_refine_diff_density_max 1.836
_refine_diff_density_min -0.952
_refine_diff_density_rms 0.115
_refine_ls_abs_structure_details
;
 Refined as an inversion twin.
;
_refine_ls_abs_structure_Flack 0.00(3)
_refine_ls_extinction_method none
_refine_ls_goodness_of_fit_ref 1.093
_refine_ls_hydrogen_treatment undef
_refine_ls_matrix_type full
_refine_ls_number_parameters 225
_refine_ls_number_reflns 3920
_refine_ls_number_restraints 0
_refine_ls_restrained_S_all 1.093
_refine_ls_R_factor_all 0.0280
_refine_ls_R_factor_gt 0.0275
_refine_ls_shift/su_max 0.000
_refine_ls_shift/su_mean 0.000
_refine_ls_structure_factor_coef Fsqd
_refine_ls_weighting_details
;
 w=1/[\s^2^(Fo^2^)+(0.0476P)^2^+21.4408P]
 where P=(Fo^2^+2Fc^2^)/3
;
_refine_ls_weighting_scheme calc
_refine_ls_wR_factor_gt 0.0779
_refine_ls_wR_factor_ref 0.0783
_reflns_Friedel_coverage 0.854
_reflns_friedel_fraction_full 0.999
_reflns_friedel_fraction_max 0.956
_reflns_number_gt 3873
_reflns_number_total 3920
_reflns_threshold_expression 'I > 2\s(I)'
_cod_data_source_file cg5017438_si_001.cif
_cod_data_source_block mic
_cod_depositor_comments
;
The following automatic conversions were performed:

'_chemical_melting_point' value 'not measured' was changed to '?' -
the value is undefined or not given.

Automatic conversion script
Id: cif_fix_values 3271 2015-04-21 07:52:19Z andrius 

 Adding full bibliography for 4513326.cif.
;
_cod_original_cell_volume 7982(3)
_cod_database_code 4513326
_shelx_space_group_comment
;
The symmetry employed for this shelxl refinement is uniquely defined
by the following loop, which should always be used as a source of
symmetry information in preference to the above space-group names.
They are only intended as comments.
;
_shelx_estimated_absorpt_t_min 0.792
_shelx_estimated_absorpt_t_max 0.792
_shelxl_version_number 2013-2

loop_
_space_group_symop_operation_xyz
'x, y, z'
'-x, -y, z'
'-x, y, -z'
'x, -y, -z'
'z, x, y'
'z, -x, -y'
'-z, -x, y'
'-z, x, -y'
'y, z, x'
'-y, z, -x'
'y, -z, -x'
'-y, -z, x'
'x+1/2, y+1/2, z+1/2'
'-x+1/2, -y+1/2, z+1/2'
'-x+1/2, y+1/2, -z+1/2'
'x+1/2, -y+1/2, -z+1/2'
'z+1/2, x+1/2, y+1/2'
'z+1/2, -x+1/2, -y+1/2'
'-z+1/2, -x+1/2, y+1/2'
'-z+1/2, x+1/2, -y+1/2'
'y+1/2, z+1/2, x+1/2'
'-y+1/2, z+1/2, -x+1/2'
'y+1/2, -z+1/2, -x+1/2'
'-y+1/2, -z+1/2, x+1/2'

loop_
_atom_site_label
_atom_site_type_symbol
_atom_site_fract_x
_atom_site_fract_y
_atom_site_fract_z
_atom_site_U_iso_or_equiv
_atom_site_adp_type
_atom_site_occupancy
_atom_site_site_symmetry_order
_atom_site_calc_flag
_atom_site_refinement_flags_posn
_atom_site_refinement_flags_adp
_atom_site_refinement_flags_occupancy
V1 V 0.12738(2) 0.49662(3) 0.13340(3) 0.00372(11) Uani 1 1 d . . .
P1 P 0.26159(4) 0.59418(4) 0.12240(4) 0.00446(15) Uani 1 1 d . . .
P2 P 0.11211(4) 0.60987(4) 0.24984(4) 0.00427(15) Uani 1 1 d . . .
P3 P 0.31120(5) 0.47308(4) 0.32487(4) 0.00810(16) Uani 1 1 d . . .
B1 B 0.23472(18) 0.54710(17) 0.24489(17) 0.0051(6) Uani 1 1 d . . .
B2 B 0.22454(17) 0.42104(18) 0.23876(18) 0.0052(6) Uani 1 1 d . . .
O1 O 0.07625(12) 0.50530(14) 0.07314(12) 0.0086(4) Uani 1 1 d . . .
O2 O 0.19499(12) 0.56429(13) 0.10146(12) 0.0078(4) Uani 1 1 d . . .
O3 O 0.08580(13) 0.56492(12) 0.19456(12) 0.0072(4) Uani 1 1 d . . .
O4 O 0.07513(12) 0.42742(12) 0.18408(13) 0.0074(4) Uani 1 1 d . . .
O5 O 0.18440(13) 0.42305(13) 0.09360(12) 0.0078(4) Uani 1 1 d . . .
O6 O 0.19777(11) 0.48720(11) 0.22636(11) 0.0052(4) Uani 1 1 d . . .
O7 O 0.17143(11) 0.37020(12) 0.24315(12) 0.0057(4) Uani 1 1 d . . .
O8 O 0.09952(12) 0.68342(11) 0.22877(11) 0.0057(4) Uani 1 1 d . . .
O9 O 0.28285(12) 0.56719(12) 0.19188(12) 0.0060(4) Uani 1 1 d . . .
O10 O 0.18865(12) 0.60348(12) 0.25753(12) 0.0061(4) Uani 1 1 d . . .
O11 O 0.27400(12) 0.53887(12) 0.30701(12) 0.0063(4) Uani 1 1 d . . .
O12 O 0.26433(12) 0.41545(12) 0.30057(11) 0.0062(4) Uani 1 1 d . . .
O13 O 0.32388(14) 0.46818(13) 0.39791(13) 0.0131(5) Uani 1 1 d . . .
O14 O 0.37685(13) 0.47332(14) 0.28279(14) 0.0140(5) Uani 1 1 d . . .
Na1 Na 0.24316(10) 0.5000 0.0000 0.0096(3) Uani 1 2 d S T P
Na2 Na 0.4082(3) 0.4684(4) 0.5033(4) 0.0304(13) Uani 0.1667 1 d . . P
OW4 O 0.4082(3) 0.4684(4) 0.5033(4) 0.0304(13) Uani 0.25 1 d . . P
K1 K 0.26117(5) 0.26117(5) 0.26117(5) 0.0231(3) Uani 1 3 d S T P
K2 K 0.60026(4) 0.52400(5) 0.14291(5) 0.01979(18) Uani 1 1 d . . .
OW1 O 0.47682(17) 0.58721(16) 0.16159(17) 0.0229(6) Uani 1 1 d . . .
OW2 O 0.1843(3) 0.1843(3) 0.1843(3) 0.028(3) Uani 0.64(3) 3 d S T .
OW3 O 0.4458(5) 0.4458(5) 0.5542(5) 0.085(8) Uani 0.5 3 d S T P

loop_
_atom_site_aniso_label
_atom_site_aniso_U_11
_atom_site_aniso_U_22
_atom_site_aniso_U_33
_atom_site_aniso_U_23
_atom_site_aniso_U_13
_atom_site_aniso_U_12
V1 0.0035(2) 0.0042(2) 0.0034(2) -0.00003(18) -0.00017(16) 0.00030(18)
P1 0.0051(3) 0.0039(3) 0.0044(3) 0.0006(3) 0.0004(3) -0.0008(3)
P2 0.0044(3) 0.0040(3) 0.0044(3) -0.0011(3) 0.0006(3) 0.0010(3)
P3 0.0090(4) 0.0075(3) 0.0078(3) 0.0015(3) -0.0024(3) 0.0000(3)
B1 0.0045(13) 0.0062(13) 0.0047(13) 0.0003(11) 0.0013(11) 0.0019(11)
B2 0.0036(13) 0.0062(13) 0.0059(13) 0.0012(11) -0.0011(11) -0.0008(11)
O1 0.0074(9) 0.0119(11) 0.0064(10) 0.0002(9) -0.0007(8) 0.0003(9)
O2 0.0066(10) 0.0092(10) 0.0075(10) 0.0032(8) -0.0021(8) -0.0056(9)
O3 0.0064(10) 0.0075(10) 0.0076(10) -0.0030(8) -0.0007(8) 0.0004(8)
O4 0.0065(10) 0.0069(10) 0.0087(10) 0.0035(9) -0.0002(8) -0.0008(8)
O5 0.0084(10) 0.0085(10) 0.0065(10) -0.0025(8) -0.0011(8) 0.0028(8)
O6 0.0053(9) 0.0047(10) 0.0056(9) 0.0005(7) 0.0004(7) 0.0003(8)
O7 0.0036(9) 0.0051(9) 0.0083(10) 0.0018(8) -0.0005(8) -0.0004(8)
O8 0.0082(10) 0.0048(9) 0.0040(10) -0.0005(8) 0.0001(8) 0.0013(8)
O9 0.0058(10) 0.0064(10) 0.0056(9) 0.0013(8) 0.0005(8) 0.0001(8)
O10 0.0040(9) 0.0058(9) 0.0085(10) -0.0009(8) -0.0010(8) 0.0011(8)
O11 0.0076(10) 0.0058(10) 0.0056(9) 0.0000(8) -0.0033(8) 0.0011(8)
O12 0.0077(10) 0.0049(9) 0.0060(10) 0.0013(8) -0.0025(8) -0.0006(8)
O13 0.0196(12) 0.0115(11) 0.0082(11) 0.0022(9) -0.0066(10) -0.0027(10)
O14 0.0099(11) 0.0149(11) 0.0171(12) 0.0046(10) 0.0017(10) 0.0017(10)
Na1 0.0142(9) 0.0067(7) 0.0079(8) -0.0010(7) 0.000 0.000
Na2 0.017(2) 0.048(4) 0.026(3) -0.010(3) 0.010(3) -0.007(2)
OW4 0.017(2) 0.048(4) 0.026(3) -0.010(3) 0.010(3) -0.007(2)
K1 0.0231(3) 0.0231(3) 0.0231(3) 0.0121(4) 0.0121(4) 0.0121(4)
K2 0.0165(4) 0.0225(4) 0.0204(4) 0.0042(3) 0.0021(3) -0.0019(3)
OW1 0.0280(16) 0.0177(13) 0.0231(15) -0.0017(12) -0.0071(12) 0.0046(12)
OW2 0.028(3) 0.028(3) 0.028(3) 0.006(2) 0.006(2) 0.006(2)
OW3 0.085(8) 0.085(8) 0.085(8) 0.031(6) 0.031(6) -0.031(6)

loop_
_atom_type_symbol
_atom_type_description
_atom_type_scat_dispersion_real
_atom_type_scat_dispersion_imag
_atom_type_scat_source
O O 0.0106 0.0060 'International Tables Vol C Tables 4.2.6.8 and 6.1.1.4'
P P 0.1023 0.0942 'International Tables Vol C Tables 4.2.6.8 and 6.1.1.4'
K K 0.2009 0.2494 'International Tables Vol C Tables 4.2.6.8 and 6.1.1.4'
V V 0.3005 0.5294 'International Tables Vol C Tables 4.2.6.8 and 6.1.1.4'
B B 0.0013 0.0007 'International Tables Vol C Tables 4.2.6.8 and 6.1.1.4'
Na Na 0.0362 0.0249 'International Tables Vol C Tables 4.2.6.8 and 6.1.1.4'
H H 0.0000 0.0000 'International Tables Vol C Tables 4.2.6.8 and 6.1.1.4'

loop_
_geom_angle_atom_site_label_1
_geom_angle_atom_site_label_2
_geom_angle_atom_site_label_3
_geom_angle
_geom_angle_site_symmetry_1
_geom_angle_site_symmetry_3
O1 V1 O4 97.07(12) . .
O1 V1 O3 96.94(12) . .
O4 V1 O3 86.90(10) . .
O1 V1 O2 96.77(12) . .
O4 V1 O2 166.14(10) . .
O3 V1 O2 90.80(10) . .
O1 V1 O5 98.26(12) . .
O4 V1 O5 89.46(10) . .
O3 V1 O5 164.70(10) . .
O2 V1 O5 89.17(10) . .
O1 V1 O6 176.43(11) . .
O4 V1 O6 81.75(9) . .
O3 V1 O6 79.65(9) . .
O2 V1 O6 84.39(9) . .
O5 V1 O6 85.12(9) . .
O1 V1 Na1 81.21(9) . .
O4 V1 Na1 137.32(8) . .
O3 V1 Na1 135.76(8) . .
O2 V1 Na1 46.27(7) . .
O5 V1 Na1 49.30(7) . .
O6 V1 Na1 101.96(6) . .
O1 V1 Na1 93.64(9) . 22
O4 V1 Na1 44.64(7) . 22
O3 V1 Na1 42.93(7) . 22
O2 V1 Na1 133.54(8) . 22
O5 V1 Na1 133.77(8) . 22
O6 V1 Na1 83.15(6) . 22
Na1 V1 Na1 174.595(17) . 22
O1 V1 K2 53.81(10) . 21_454
O4 V1 K2 110.48(7) . 21_454
O3 V1 K2 48.04(7) . 21_454
O2 V1 K2 77.53(8) . 21_454
O5 V1 K2 146.28(7) . 21_454
O6 V1 K2 123.42(6) . 21_454
Na1 V1 K2 102.66(2) . 21_454
Na1 V1 K2 72.77(2) 22 21_454
O2 P1 O4 110.30(14) . 20
O2 P1 O9 110.53(14) . .
O4 P1 O9 107.68(14) 20 .
O2 P1 O7 111.34(14) . 20
O4 P1 O7 110.76(13) 20 20
O9 P1 O7 106.10(13) . 20
O2 P1 Na1 56.00(10) . .
O4 P1 Na1 54.41(10) 20 .
O9 P1 Na1 121.81(10) . .
O7 P1 Na1 132.02(10) 20 .
O2 P1 K2 116.03(10) . 2_665
O4 P1 K2 51.16(10) 20 2_665
O9 P1 K2 57.82(9) . 2_665
O7 P1 K2 132.62(10) 20 2_665
Na1 P1 K2 77.68(4) . 2_665
O3 P2 O5 109.96(14) . 22
O3 P2 O10 111.53(14) . .
O5 P2 O10 110.69(14) 22 .
O3 P2 O8 107.90(13) . .
O5 P2 O8 111.19(13) 22 .
O10 P2 O8 105.46(14) . .
O3 P2 Na1 51.05(11) . 22
O5 P2 Na1 58.93(11) 22 22
O10 P2 Na1 130.18(10) . 22
O8 P2 Na1 124.02(10) . 22
O3 P2 K2 47.30(10) . 21_454
O5 P2 K2 122.64(11) 22 21_454
O10 P2 K2 126.46(10) . 21_454
O8 P2 K2 60.77(9) . 21_454
Na1 P2 K2 79.20(4) 22 21_454
O13 P3 O11 111.33(15) . .
O13 P3 O14 112.78(16) . .
O11 P3 O14 106.06(15) . .
O13 P3 O12 111.05(14) . .
O11 P3 O12 105.42(13) . .
O14 P3 O12 109.83(15) . .
O6 B1 O10 110.8(3) . .
O6 B1 O11 113.1(3) . .
O10 B1 O11 105.8(3) . .
O6 B1 O9 111.7(3) . .
O10 B1 O9 108.6(3) . .
O11 B1 O9 106.6(3) . .
O6 B2 O7 112.0(3) . .
O6 B2 O12 114.3(3) . .
O7 B2 O12 106.7(3) . .
O6 B2 O8 110.7(3) . 19_554
O7 B2 O8 107.6(3) . 19_554
O12 B2 O8 105.1(2) . 19_554
O6 B2 K1 170.8(2) . .
O7 B2 K1 58.99(15) . .
O12 B2 K1 72.18(16) . .
O8 B2 K1 72.45(16) 19_554 .
V1 O1 K2 100.81(12) . 21_454
P1 O2 V1 139.88(16) . .
P1 O2 Na1 94.89(12) . .
V1 O2 Na1 99.47(10) . .
P2 O3 V1 134.48(16) . .
P2 O3 Na1 100.58(13) . 22
V1 O3 Na1 103.60(11) . 22
P2 O3 K2 108.67(13) . 21_454
V1 O3 K2 98.87(10) . 21_454
Na1 O3 K2 109.30(10) 22 21_454
P1 O4 V1 132.90(15) 23_455 .
P1 O4 Na1 96.48(13) 23_455 22
V1 O4 Na1 101.69(10) . 22
P1 O4 K2 105.15(12) 23_455 24_554
V1 O4 K2 113.02(10) . 24_554
Na1 O4 K2 101.53(8) 22 24_554
P2 O5 V1 137.41(16) 19_554 .
P2 O5 Na1 92.03(12) 19_554 .
V1 O5 Na1 95.95(10) . .
B2 O6 B1 121.4(3) . .
B2 O6 V1 115.59(19) . .
B1 O6 V1 116.20(18) . .
B2 O7 P1 130.3(2) . 23_455
B2 O7 K1 94.69(17) . .
P1 O7 K1 134.99(13) 23_455 .
B2 O8 P2 125.0(2) 22 .
B2 O8 K2 125.12(18) 22 21_454
P2 O8 K2 93.25(10) . 21_454
B2 O8 K1 80.88(16) 22 15
P2 O8 K1 107.62(12) . 15
K2 O8 K1 127.30(8) 21_454 15
B1 O9 P1 123.7(2) . .
B1 O9 K2 123.39(18) . 2_665
P1 O9 K2 97.34(11) . 2_665
B1 O10 P2 131.6(2) . .
B1 O10 K1 121.03(18) . 15
P2 O10 K1 102.08(11) . 15
B1 O11 P3 122.8(2) . .
B2 O12 P3 121.9(2) . .
B2 O12 K1 81.68(17) . .
P3 O12 K1 143.43(13) . .
P3 O13 Na2 150.9(2) . .
P3 O13 Na2 137.9(2) . 4_566
Na2 O13 Na2 26.0(3) . 4_566
P3 O13 Na2 102.57(17) . 9
Na2 O13 Na2 48.7(2) . 9
Na2 O13 Na2 44.3(3) 4_566 9
P3 O14 K2 131.95(15) . 2_665
O3 Na1 O3 119.87(14) 20 19_554
O3 Na1 O4 66.67(8) 20 20
O3 Na1 O4 79.83(9) 19_554 20
O3 Na1 O4 79.83(9) 20 19_554
O3 Na1 O4 66.67(8) 19_554 19_554
O4 Na1 O4 110.29(14) 20 19_554
O3 Na1 O2 96.89(8) 20 4_565
O3 Na1 O2 104.65(8) 19_554 4_565
O4 Na1 O2 162.35(10) 20 4_565
O4 Na1 O2 58.17(7) 19_554 4_565
O3 Na1 O2 104.65(8) 20 .
O3 Na1 O2 96.89(8) 19_554 .
O4 Na1 O2 58.17(7) 20 .
O4 Na1 O2 162.35(10) 19_554 .
O2 Na1 O2 136.29(13) 4_565 .
O3 Na1 O5 57.41(8) 20 4_565
O3 Na1 O5 167.40(8) 19_554 4_565
O4 Na1 O5 107.96(8) 20 4_565
O4 Na1 O5 100.98(8) 19_554 4_565
O2 Na1 O5 64.95(8) 4_565 4_565
O2 Na1 O5 95.66(9) . 4_565
O3 Na1 O5 167.40(8) 20 .
O3 Na1 O5 57.40(8) 19_554 .
O4 Na1 O5 100.98(8) 20 .
O4 Na1 O5 107.96(8) 19_554 .
O2 Na1 O5 95.66(9) 4_565 .
O2 Na1 O5 64.95(8) . .
O5 Na1 O5 128.25(13) 4_565 .
O3 Na1 P1 87.00(6) 20 4_565
O3 Na1 P1 86.19(6) 19_554 4_565
O4 Na1 P1 137.59(10) 20 4_565
O4 Na1 P1 29.10(6) 19_554 4_565
O2 Na1 P1 29.11(5) 4_565 4_565
O2 Na1 P1 164.13(9) . 4_565
O5 Na1 P1 81.42(6) 4_565 4_565
O5 Na1 P1 104.63(6) . 4_565
O3 Na1 P1 86.20(6) 20 .
O3 Na1 P1 87.00(6) 19_554 .
O4 Na1 P1 29.10(6) 20 .
O4 Na1 P1 137.59(10) 19_554 .
O2 Na1 P1 164.13(9) 4_565 .
O2 Na1 P1 29.11(5) . .
O5 Na1 P1 104.63(6) 4_565 .
O5 Na1 P1 81.42(6) . .
P1 Na1 P1 166.39(8) 4_565 .
O3 Na1 P2 146.64(10) 20 19_554
O3 Na1 P2 28.37(6) 19_554 19_554
O4 Na1 P2 89.83(6) 20 19_554
O4 Na1 P2 87.25(6) 19_554 19_554
O2 Na1 P2 102.14(6) 4_565 19_554
O2 Na1 P2 79.80(6) . 19_554
O5 Na1 P2 155.94(9) 4_565 19_554
O5 Na1 P2 29.04(5) . 19_554
P1 Na1 P2 96.48(2) 4_565 19_554
P1 Na1 P2 82.91(2) . 19_554
O3 Na1 P2 28.37(6) 20 20
O3 Na1 P2 146.64(10) 19_554 20
O4 Na1 P2 87.25(6) 20 20
O4 Na1 P2 89.83(6) 19_554 20
O2 Na1 P2 79.80(6) 4_565 20
O2 Na1 P2 102.14(6) . 20
O5 Na1 P2 29.04(5) 4_565 20
O5 Na1 P2 155.94(9) . 20
P1 Na1 P2 82.91(2) 4_565 20
P1 Na1 P2 96.48(2) . 20
P2 Na1 P2 174.89(8) 19_554 20
OW4 Na2 Na2 0.0(8) 4_566 4_566
OW4 Na2 OW3 114.4(8) 4_566 .
Na2 Na2 OW3 114.4(8) 4_566 .
OW4 Na2 OW3 33.8(5) 4_566 4_566
Na2 Na2 OW3 33.8(5) 4_566 4_566
OW3 Na2 OW3 117.8(12) . 4_566
OW4 Na2 OW4 124.6(3) 4_566 8_656
Na2 Na2 OW4 124.6(3) 4_566 8_656
OW3 Na2 OW4 34.5(4) . 8_656
OW3 Na2 OW4 106.6(4) 4_566 8_656
OW4 Na2 Na2 124.6(3) 4_566 8_656
Na2 Na2 Na2 124.6(3) 4_566 8_656
OW3 Na2 Na2 34.5(4) . 8_656
OW3 Na2 Na2 106.6(4) 4_566 8_656
OW4 Na2 Na2 0.0(4) 8_656 8_656
OW4 Na2 OW4 80.2(7) 4_566 11_566
Na2 Na2 OW4 80.2(7) 4_566 11_566
OW3 Na2 OW4 34.5(4) . 11_566
OW3 Na2 OW4 91.9(4) 4_566 11_566
OW4 Na2 OW4 60.000(1) 8_656 11_566
Na2 Na2 OW4 60.000(1) 8_656 11_566
OW4 Na2 Na2 80.2(7) 4_566 11_566
Na2 Na2 Na2 80.2(7) 4_566 11_566
OW3 Na2 Na2 34.5(4) . 11_566
OW3 Na2 Na2 91.9(4) 4_566 11_566
OW4 Na2 Na2 60.000(1) 8_656 11_566
Na2 Na2 Na2 60.000(1) 8_656 11_566
OW4 Na2 Na2 0.00(18) 11_566 11_566
OW4 Na2 OW4 118.5(5) 4_566 5
Na2 Na2 OW4 118.5(5) 4_566 5
OW3 Na2 OW4 66.5(6) . 5
OW3 Na2 OW4 88.1(4) 4_566 5
OW4 Na2 OW4 32.1(4) 8_656 5
Na2 Na2 OW4 32.1(4) 8_656 5
OW4 Na2 OW4 85.9(3) 11_566 5
Na2 Na2 OW4 85.9(3) 11_566 5
OW4 Na2 Na2 118.5(5) 4_566 5
Na2 Na2 Na2 118.5(5) 4_566 5
OW3 Na2 Na2 66.5(6) . 5
OW3 Na2 Na2 88.1(4) 4_566 5
OW4 Na2 Na2 32.1(4) 8_656 5
Na2 Na2 Na2 32.1(4) 8_656 5
OW4 Na2 Na2 85.9(3) 11_566 5
Na2 Na2 Na2 85.9(3) 11_566 5
OW4 Na2 Na2 0.0(4) 5 5
OW4 Na2 OW4 67.7(7) 4_566 9
Na2 Na2 OW4 67.7(7) 4_566 9
OW3 Na2 OW4 115.2(8) . 9
OW3 Na2 OW4 34.1(3) 4_566 9
OW4 Na2 OW4 87.7(4) 8_656 9
Na2 Na2 OW4 87.7(4) 8_656 9
OW4 Na2 OW4 106.97(13) 11_566 9
Na2 Na2 OW4 106.97(13) 11_566 9
OW4 Na2 OW4 60.000(1) 5 9
Na2 Na2 OW4 60.000(1) 5 9
OW4 Na2 Na2 67.7(7) 4_566 9
Na2 Na2 Na2 67.7(7) 4_566 9
OW3 Na2 Na2 115.2(8) . 9
OW3 Na2 Na2 34.1(3) 4_566 9
OW4 Na2 Na2 87.7(4) 8_656 9
Na2 Na2 Na2 87.7(4) 8_656 9
OW4 Na2 Na2 106.97(13) 11_566 9
Na2 Na2 Na2 106.97(13) 11_566 9
OW4 Na2 Na2 60.000(1) 5 9
Na2 Na2 Na2 60.000(1) 5 9
OW4 Na2 Na2 0.00(17) 9 9
OW2 K1 O7 90.30(6) . 9
OW2 K1 O7 90.30(6) . 5
O7 K1 O7 119.997(1) 9 5
OW2 K1 O7 90.30(6) . .
O7 K1 O7 119.998(1) 9 .
O7 K1 O7 119.997(1) 5 .
OW2 K1 O12 135.53(5) . .
O7 K1 O12 105.27(7) 9 .
O7 K1 O12 115.07(7) 5 .
O7 K1 O12 45.73(7) . .
OW2 K1 O12 135.53(5) . 9
O7 K1 O12 45.73(7) 9 9
O7 K1 O12 105.27(7) 5 9
O7 K1 O12 115.06(7) . 9
O12 K1 O12 74.70(8) . 9
OW2 K1 O12 135.53(5) . 5
O7 K1 O12 115.06(7) 9 5
O7 K1 O12 45.73(7) 5 5
O7 K1 O12 105.27(7) . 5
O12 K1 O12 74.70(8) . 5
O12 K1 O12 74.70(8) 9 5
OW2 K1 O8 104.99(5) . 23_455
O7 K1 O8 158.41(8) 9 23_455
O7 K1 O8 46.42(6) 5 23_455
O7 K1 O8 75.85(6) . 23_455
O12 K1 O8 74.52(6) . 23_455
O12 K1 O8 115.99(8) 9 23_455
O12 K1 O8 43.52(6) 5 23_455
OW2 K1 O8 104.99(5) . 19_554
O7 K1 O8 75.85(6) 9 19_554
O7 K1 O8 158.41(8) 5 19_554
O7 K1 O8 46.42(6) . 19_554
O12 K1 O8 43.52(6) . 19_554
O12 K1 O8 74.52(6) 9 19_554
O12 K1 O8 115.99(8) 5 19_554
O8 K1 O8 113.55(4) 23_455 19_554
OW2 K1 O8 104.99(5) . 15_545
O7 K1 O8 46.42(6) 9 15_545
O7 K1 O8 75.85(6) 5 15_545
O7 K1 O8 158.41(8) . 15_545
O12 K1 O8 115.99(8) . 15_545
O12 K1 O8 43.52(6) 9 15_545
O12 K1 O8 74.52(6) 5 15_545
O8 K1 O8 113.55(4) 23_455 15_545
O8 K1 O8 113.55(4) 19_554 15_545
OW2 K1 B2 110.59(7) . 9
O7 K1 B2 26.32(7) 9 9
O7 K1 B2 101.91(8) 5 9
O7 K1 B2 133.19(8) . 9
O12 K1 B2 99.59(9) . 9
O12 K1 B2 26.15(7) 9 9
O12 K1 B2 88.74(8) 5 9
O8 K1 B2 132.15(8) 23_455 9
O8 K1 B2 87.11(8) 19_554 9
O8 K1 B2 26.67(7) 15_545 9
OW2 K1 B2 110.59(7) . 5
O7 K1 B2 133.19(8) 9 5
O7 K1 B2 26.32(7) 5 5
O7 K1 B2 101.91(8) . 5
O12 K1 B2 88.74(8) . 5
O12 K1 B2 99.59(9) 9 5
O12 K1 B2 26.15(7) 5 5
O8 K1 B2 26.67(7) 23_455 5
O8 K1 B2 132.15(8) 19_554 5
O8 K1 B2 87.11(8) 15_545 5
B2 K1 B2 108.33(7) 9 5
OW1 K2 O3 146.41(10) 2_665 17_554
OW1 K2 OW1 81.47(10) 2_665 .
O3 K2 OW1 118.62(9) 17_554 .
OW1 K2 O14 88.37(10) 2_665 2_665
O3 K2 O14 116.21(8) 17_554 2_665
OW1 K2 O14 90.13(9) . 2_665
OW1 K2 O4 80.73(9) 2_665 18
O3 K2 O4 68.98(7) 17_554 18
OW1 K2 O4 150.19(9) . 18
O14 K2 O4 113.02(8) 2_665 18
OW1 K2 O1 107.92(9) 2_665 17_554
O3 K2 O1 56.23(7) 17_554 17_554
OW1 K2 O1 78.77(9) . 17_554
O14 K2 O1 158.40(8) 2_665 17_554
O4 K2 O1 84.22(7) 18 17_554
OW1 K2 O8 146.27(9) 2_665 17_554
O3 K2 O8 49.95(7) 17_554 17_554
OW1 K2 O8 118.55(9) . 17_554
O14 K2 O8 66.27(7) 2_665 17_554
O4 K2 O8 88.91(7) 18 17_554
O1 K2 O8 102.78(7) 17_554 17_554
OW1 K2 O9 84.50(9) 2_665 2_665
O3 K2 O9 85.80(7) 17_554 2_665
OW1 K2 O9 151.93(9) . 2_665
O14 K2 O9 65.21(7) 2_665 2_665
O4 K2 O9 48.11(6) 18 2_665
O1 K2 O9 128.90(7) 17_554 2_665
O8 K2 O9 65.20(6) 17_554 2_665
OW1 K2 P2 155.39(8) 2_665 17_554
O3 K2 P2 24.03(5) 17_554 17_554
OW1 K2 P2 123.11(8) . 17_554
O14 K2 P2 92.20(6) 2_665 17_554
O4 K2 P2 76.42(5) 18 17_554
O1 K2 P2 78.89(5) 17_554 17_554
O8 K2 P2 25.98(4) 17_554 17_554
O9 K2 P2 73.51(5) 2_665 17_554
OW1 K2 V1 132.41(8) 2_665 17_554
O3 K2 V1 33.09(5) 17_554 17_554
OW1 K2 V1 90.64(8) . 17_554
O14 K2 V1 138.78(7) 2_665 17_554
O4 K2 V1 83.99(5) 18 17_554
O1 K2 V1 25.38(5) 17_554 17_554
O8 K2 V1 77.40(5) 17_554 17_554
O9 K2 V1 116.56(5) 2_665 17_554
P2 K2 V1 54.052(19) 17_554 17_554
OW1 K2 P1 85.16(7) 2_665 2_665
O3 K2 P1 73.03(6) 17_554 2_665
OW1 K2 P1 166.62(8) . 2_665
O14 K2 P1 90.05(6) 2_665 2_665
O4 K2 P1 23.68(5) 18 2_665
O1 K2 P1 105.03(5) 17_554 2_665
O8 K2 P1 73.56(5) 17_554 2_665
O9 K2 P1 24.85(5) 2_665 2_665
P2 K2 P1 70.25(2) 17_554 2_665
V1 K2 P1 98.00(3) 17_554 2_665
OW1 K2 K2 42.41(7) 2_665 2_665
O3 K2 K2 140.70(6) 17_554 2_665
OW1 K2 K2 41.17(7) . 2_665
O14 K2 K2 99.29(6) 2_665 2_665
O4 K2 K2 113.32(6) 18 2_665
O1 K2 K2 84.55(5) 17_554 2_665
O8 K2 K2 157.36(6) 17_554 2_665
O9 K2 K2 126.31(6) 2_665 2_665
P2 K2 K2 159.92(4) 17_554 2_665
V1 K2 K2 108.00(2) 17_554 2_665
P1 K2 K2 125.73(4) 2_665 2_665
K2 OW1 K2 96.41(10) 2_665 .
Na2 OW3 OW4 111.0(8) . 11_566
Na2 OW3 Na2 111.0(8) . 11_566
OW4 OW3 Na2 0.0(6) 11_566 11_566
Na2 OW3 OW4 111.0(8) . 8_656
OW4 OW3 OW4 111.0(8) 11_566 8_656
Na2 OW3 OW4 111.0(8) 11_566 8_656
Na2 OW3 Na2 111.0(8) . 8_656
OW4 OW3 Na2 111.0(8) 11_566 8_656
Na2 OW3 Na2 111.0(8) 11_566 8_656
OW4 OW3 Na2 0.0(7) 8_656 8_656
Na2 OW3 Na2 121.4(11) . 10_656
OW4 OW3 Na2 31.8(5) 11_566 10_656
Na2 OW3 Na2 31.8(5) 11_566 10_656
OW4 OW3 Na2 79.4(7) 8_656 10_656
Na2 OW3 Na2 79.4(7) 8_656 10_656
Na2 OW3 Na2 79.4(7) . 5
OW4 OW3 Na2 121.3(11) 11_566 5
Na2 OW3 Na2 121.3(11) 11_566 5
OW4 OW3 Na2 31.8(5) 8_656 5
Na2 OW3 Na2 31.8(5) 8_656 5
Na2 OW3 Na2 92.1(6) 10_656 5
Na2 OW3 Na2 31.8(5) . 4_566
OW4 OW3 Na2 79.4(7) 11_566 4_566
Na2 OW3 Na2 79.4(7) 11_566 4_566
OW4 OW3 Na2 121.3(11) 8_656 4_566
Na2 OW3 Na2 121.3(11) 8_656 4_566
Na2 OW3 Na2 92.1(6) 10_656 4_566
Na2 OW3 Na2 92.1(6) 5 4_566

loop_
_geom_bond_atom_site_label_1
_geom_bond_atom_site_label_2
_geom_bond_distance
_geom_bond_site_symmetry_2
V1 O1 1.589(2) .
V1 O4 2.007(2) .
V1 O3 2.012(2) .
V1 O2 2.015(2) .
V1 O5 2.023(2) .
V1 O6 2.338(2) .
V1 Na1 3.5307(15) .
V1 Na1 3.5455(16) 22
V1 K2 3.6407(11) 21_454
P1 O2 1.518(2) .
P1 O4 1.522(3) 20
P1 O9 1.549(3) .
P1 O7 1.554(2) 20
P1 Na1 3.1083(9) .
P1 K2 3.6564(13) 2_665
P2 O3 1.518(3) .
P2 O5 1.525(3) 22
P2 O10 1.543(2) .
P2 O8 1.550(2) .
P2 Na1 3.1402(9) 22
P2 K2 3.5318(12) 21_454
P3 O13 1.485(3) .
P3 O11 1.552(2) .
P3 O14 1.558(3) .
P3 O12 1.562(3) .
B1 O6 1.454(4) .
B1 O10 1.477(4) .
B1 O11 1.478(4) .
B1 O9 1.486(4) .
B2 O6 1.448(4) .
B2 O7 1.472(4) .
B2 O12 1.473(4) .
B2 O8 1.504(4) 19_554
B2 K1 3.308(4) .
O1 K2 2.991(3) 21_454
O2 Na1 2.586(3) .
O3 Na1 2.484(3) 22
O3 K2 2.740(3) 21_454
O4 P1 1.522(3) 23_455
O4 Na1 2.544(3) 22
O4 K2 2.951(3) 24_554
O5 P2 1.525(3) 19_554
O5 Na1 2.691(3) .
O7 P1 1.554(2) 23_455
O7 K1 2.845(2) .
O8 B2 1.504(4) 22
O8 K2 3.087(2) 21_454
O8 K1 3.195(2) 15
O9 K2 3.120(3) 2_665
O10 K1 3.328(3) 15
O12 K1 3.183(3) .
O13 Na2 2.698(8) .
O13 Na2 2.889(7) 4_566
O13 Na2 2.979(7) 9
O14 K2 2.833(3) 2_665
Na1 O3 2.485(3) 20
Na1 O3 2.485(3) 19_554
Na1 O4 2.544(3) 20
Na1 O4 2.544(3) 19_554
Na1 O2 2.586(3) 4_565
Na1 O5 2.691(3) 4_565
Na1 P1 3.1083(9) 4_565
Na1 P2 3.1402(9) 19_554
Na1 P2 3.1402(9) 20
Na2 OW4 1.272(14) 4_566
Na2 Na2 1.272(14) 4_566
Na2 OW3 1.342(10) .
Na2 OW3 2.197(13) 4_566
Na2 OW4 2.211(13) 8_656
Na2 Na2 2.211(13) 8_656
Na2 OW4 2.211(13) 11_566
Na2 Na2 2.211(13) 11_566
Na2 OW4 2.355(10) 5
Na2 Na2 2.355(10) 5
Na2 OW4 2.355(10) 9
Na2 Na2 2.355(10) 9
K1 OW2 2.660(11) .
K1 O7 2.845(2) 9
K1 O7 2.845(2) 5
K1 O12 3.183(3) 9
K1 O12 3.183(3) 5
K1 O8 3.195(2) 23_455
K1 O8 3.195(2) 19_554
K1 O8 3.195(2) 15_545
K1 B2 3.308(4) 9
K1 B2 3.308(4) 5
K2 OW1 2.730(3) 2_665
K2 O3 2.740(3) 17_554
K2 OW1 2.797(3) .
K2 O14 2.833(3) 2_665
K2 O4 2.951(3) 18
K2 O1 2.991(3) 17_554
K2 O8 3.087(2) 17_554
K2 O9 3.120(3) 2_665
K2 P2 3.5317(12) 17_554
K2 V1 3.6406(11) 17_554
K2 P1 3.6563(13) 2_665
K2 K2 4.1205(18) 2_665
OW1 K2 2.730(3) 2_665
OW3 OW4 1.342(10) 11_566
OW3 Na2 1.342(10) 11_566
OW3 OW4 1.342(10) 8_656
OW3 Na2 1.342(10) 8_656
OW3 Na2 2.197(13) 10_656
OW3 Na2 2.197(13) 5
OW3 Na2 2.197(13) 4_566
